data_2233478
loop_
_publ_author_name
'Ahmed, Safaa A.'
'Haque, Rosenani A.'
'Zetty, Zulikha H.'
'Fun, Hoong-Kun'
'Loh, Wan-Sin'

_publ_section_title
;
 2-[(2,4,4,6,6-Pentachloro-1,3,5,2\l^5^,4\l^5^,6\l^5^-triazatriphosphinin-2-yl)azanidyl]pyridinium
;
_journal_coeditor_code HB6587
_journal_issue 2
_journal_name_full 'Acta Crystallographica Section E'
_journal_page_first o306
_journal_paper_doi 10.1107/S160053681200013X
_journal_volume 68
_journal_year 2012
_chemical_formula_iupac 'C5 H5 Cl5 N5 P3'
_chemical_formula_moiety 'C5 H5 Cl5 N5 P3'
_chemical_formula_sum 'C5 H5 Cl5 N5 P3'
_chemical_formula_weight 405.30
_chemical_name_systematic
;
2-[(2,4,4,6,6-Pentachloro-1,3,5,2\l^5^,4\l^5^,6\l^5^-triazatriphosphinin-
2-yl)azanidyl]pyridinium
;
_space_group_IT_number 14
_symmetry_cell_setting monoclinic
_symmetry_space_group_name_Hall '-P 2ybc'
_symmetry_space_group_name_H-M 'P 1 21/c 1'
_atom_sites_solution_hydrogens geom
_atom_sites_solution_primary direct
_atom_sites_solution_secondary difmap
_audit_creation_method SHELXL-97
_cell_angle_alpha 90.00
_cell_angle_beta 119.3550(10)
_cell_angle_gamma 90.00
_cell_formula_units_Z 4
_cell_length_a 8.86770(10)
_cell_length_b 14.7225(2)
_cell_length_c 12.3564(2)
_cell_measurement_reflns_used 9860
_cell_measurement_temperature 100.0(10)
_cell_measurement_theta_max 32.63
_cell_measurement_theta_min 2.37
_cell_volume 1406.05(4)
_computing_cell_refinement 'SAINT (Bruker, 2009)'
_computing_data_collection 'APEX2 (Bruker, 2009)'
_computing_data_reduction 'SAINT (Bruker, 2009)'
_computing_molecular_graphics 'SHELXTL (Sheldrick, 2008)'
_computing_publication_material
;
SHELXTL (Sheldrick, 2008) and PLATON (Spek, 2009)
;
_computing_structure_refinement 'SHELXTL (Sheldrick, 2008)'
_computing_structure_solution 'SHELXTL (Sheldrick, 2008)'
_diffrn_ambient_temperature 100.00(10)
_diffrn_measured_fraction_theta_full 0.994
_diffrn_measured_fraction_theta_max 0.994
_diffrn_measurement_device_type 'Bruker SMART APEXII CCD'
_diffrn_measurement_method '\f and \w scans'
_diffrn_radiation_monochromator graphite
_diffrn_radiation_source 'fine-focus sealed tube'
_diffrn_radiation_type MoK\a
_diffrn_radiation_wavelength 0.71073
_diffrn_reflns_av_R_equivalents 0.0168
_diffrn_reflns_av_sigmaI/netI 0.0155
_diffrn_reflns_limit_h_max 13
_diffrn_reflns_limit_h_min -11
_diffrn_reflns_limit_k_max 19
_diffrn_reflns_limit_k_min -22
_diffrn_reflns_limit_l_max 18
_diffrn_reflns_limit_l_min -18
_diffrn_reflns_number 19432
_diffrn_reflns_theta_full 32.64
_diffrn_reflns_theta_max 32.64
_diffrn_reflns_theta_min 2.34
_diffrn_standards_number 0
_exptl_absorpt_coefficient_mu 1.359
_exptl_absorpt_correction_T_max 0.6396
_exptl_absorpt_correction_T_min 0.4990
_exptl_absorpt_correction_type multi-scan
_exptl_absorpt_process_details '(<i>SADABS</i>; Bruker, 2009)'
_exptl_crystal_colour colourless
_exptl_crystal_density_diffrn 1.915
_exptl_crystal_density_method 'not measured'
_exptl_crystal_description block
_exptl_crystal_F_000 800
_exptl_crystal_size_max 0.59
_exptl_crystal_size_mid 0.38
_exptl_crystal_size_min 0.36
_refine_diff_density_max 0.542
_refine_diff_density_min -0.386
_refine_ls_extinction_method none
_refine_ls_goodness_of_fit_ref 1.090
_refine_ls_hydrogen_treatment constr
_refine_ls_matrix_type full
_refine_ls_number_parameters 163
_refine_ls_number_reflns 5116
_refine_ls_number_restraints 0
_refine_ls_restrained_S_all 1.090
_refine_ls_R_factor_all 0.0256
_refine_ls_R_factor_gt 0.0234
_refine_ls_shift/su_max 0.001
_refine_ls_shift/su_mean 0.000
_refine_ls_structure_factor_coef Fsqd
_refine_ls_weighting_details 'calc w=1/[\s^2^(Fo^2^)+(0.0211P)^2^+1.0751P] where P=(Fo^2^+2Fc^2^)/3'
_refine_ls_weighting_scheme calc
_refine_ls_wR_factor_gt 0.0587
_refine_ls_wR_factor_ref 0.0605
_reflns_number_gt 4806
_reflns_number_total 5116
_reflns_threshold_expression I>2\s(I)
_cod_data_source_file hb6587.cif
_cod_data_source_block I
_cod_original_cell_volume 1406.05(3)
_cod_original_sg_symbol_H-M 'P 21/c'
_cod_database_code 2233478
_cod_database_fobs_code 2233478

loop_
_symmetry_equiv_pos_as_xyz
'x, y, z'
'-x, y+1/2, -z+1/2'
'-x, -y, -z'
'x, -y-1/2, z-1/2'

loop_
_atom_site_type_symbol
_atom_site_label
_atom_site_fract_x
_atom_site_fract_y
_atom_site_fract_z
_atom_site_U_iso_or_equiv
_atom_site_adp_type
_atom_site_calc_flag
_atom_site_refinement_flags
_atom_site_occupancy
_atom_site_symmetry_multiplicity
Cl Cl1 1.37616(5) 0.29414(2) 0.46163(3) 0.02552(7) Uani d . 1 1
Cl Cl2 1.44578(4) 0.19325(3) 0.27089(3) 0.02419(7) Uani d . 1 1
Cl Cl3 0.89064(4) 0.22782(2) -0.05598(3) 0.02220(7) Uani d . 1 1
Cl Cl4 0.77111(4) 0.35825(2) 0.08438(3) 0.02138(6) Uani d . 1 1
Cl Cl5 0.99461(4) -0.00326(2) 0.13895(3) 0.01986(6) Uani d . 1 1
P P1 1.25273(4) 0.22143(2) 0.30552(3) 0.01580(6) Uani d . 1 1
P P2 0.92671(4) 0.25229(2) 0.11553(3) 0.01506(6) Uani d . 1 1
P P3 0.99248(4) 0.09616(2) 0.25490(3) 0.01336(6) Uani d . 1 1
N N1 1.18802(13) 0.13083(8) 0.33652(9) 0.01774(19) Uani d . 1 1
N N2 1.12016(15) 0.28591(8) 0.19854(10) 0.0216(2) Uani d . 1 1
N N3 0.85908(13) 0.17106(8) 0.16243(9) 0.01651(18) Uani d . 1 1
N N4 0.93798(13) 0.04813(7) 0.34645(9) 0.01398(17) Uani d . 1 1
N N5 0.75893(13) -0.03097(7) 0.39730(9) 0.01419(17) Uani d . 1 1
H H1 0.8457 -0.0360 0.4677 0.017 Uiso d R 1 1
C C1 0.78001(15) 0.01276(8) 0.30878(10) 0.01275(18) Uani d . 1 1
C C2 0.63220(16) 0.01682(9) 0.18857(10) 0.0171(2) Uani d . 1 1
H H2A 0.6394 0.0459 0.1244 0.021 Uiso calc R 1 1
C C3 0.47895(16) -0.02188(10) 0.16644(11) 0.0200(2) Uani d . 1 1
H H3A 0.3833 -0.0190 0.0873 0.024 Uiso calc R 1 1
C C4 0.46472(16) -0.06569(10) 0.26157(11) 0.0212(2) Uani d . 1 1
H H4A 0.3608 -0.0916 0.2469 0.025 Uiso calc R 1 1
C C5 0.60793(16) -0.06919(9) 0.37649(11) 0.0190(2) Uani d . 1 1
H H5A 0.6018 -0.0981 0.4412 0.023 Uiso calc R 1 1

loop_
_atom_site_aniso_label
_atom_site_aniso_U_11
_atom_site_aniso_U_22
_atom_site_aniso_U_33
_atom_site_aniso_U_12
_atom_site_aniso_U_13
_atom_site_aniso_U_23
Cl1 0.02946(16) 0.02404(16) 0.01697(12) -0.00508(12) 0.00667(11) -0.00396(11)
Cl2 0.02044(14) 0.03211(18) 0.02312(13) -0.00176(12) 0.01309(11) 0.00253(12)
Cl3 0.02719(15) 0.02464(15) 0.01649(12) -0.00050(12) 0.01203(11) 0.00132(10)
Cl4 0.02328(14) 0.01568(13) 0.02180(13) 0.00245(10) 0.00843(11) 0.00085(10)
Cl5 0.02308(14) 0.02248(15) 0.01536(11) 0.00251(11) 0.01046(10) -0.00064(10)
P1 0.01431(13) 0.01830(15) 0.01237(12) -0.00312(11) 0.00467(10) 0.00161(10)
P2 0.01528(13) 0.01473(14) 0.01295(12) -0.00074(10) 0.00522(10) 0.00284(10)
P3 0.01322(12) 0.01484(14) 0.01122(11) -0.00054(10) 0.00537(9) 0.00243(9)
N1 0.0139(4) 0.0200(5) 0.0156(4) -0.0022(4) 0.0043(3) 0.0049(4)
N2 0.0172(5) 0.0210(5) 0.0194(4) -0.0042(4) 0.0035(4) 0.0070(4)
N3 0.0144(4) 0.0170(5) 0.0160(4) 0.0001(4) 0.0058(3) 0.0054(3)
N4 0.0145(4) 0.0157(4) 0.0117(4) -0.0018(3) 0.0063(3) 0.0015(3)
N5 0.0137(4) 0.0160(5) 0.0116(4) -0.0016(3) 0.0053(3) 0.0008(3)
C1 0.0149(5) 0.0120(5) 0.0117(4) 0.0001(4) 0.0067(4) -0.0003(3)
C2 0.0157(5) 0.0227(6) 0.0115(4) -0.0004(4) 0.0055(4) 0.0017(4)
C3 0.0157(5) 0.0275(6) 0.0135(4) -0.0016(5) 0.0045(4) 0.0007(4)
C4 0.0156(5) 0.0282(7) 0.0172(5) -0.0055(5) 0.0059(4) 0.0005(4)
C5 0.0172(5) 0.0228(6) 0.0162(5) -0.0041(4) 0.0075(4) 0.0028(4)

loop_
_atom_type_symbol
_atom_type_description
_atom_type_scat_dispersion_real
_atom_type_scat_dispersion_imag
_atom_type_scat_source
C C 0.0033 0.0016 'International Tables Vol C Tables 4.2.6.8 and 6.1.1.4'
H H 0.0000 0.0000 'International Tables Vol C Tables 4.2.6.8 and 6.1.1.4'
N N 0.0061 0.0033 'International Tables Vol C Tables 4.2.6.8 and 6.1.1.4'
P P 0.1023 0.0942 'International Tables Vol C Tables 4.2.6.8 and 6.1.1.4'
Cl Cl 0.1484 0.1585 'International Tables Vol C Tables 4.2.6.8 and 6.1.1.4'

loop_
_geom_angle_atom_site_label_1
_geom_angle_atom_site_label_2
_geom_angle_atom_site_label_3
_geom_angle
N1 P1 N2 120.13(6)
N1 P1 Cl1 108.18(4)
N2 P1 Cl1 108.41(5)
N1 P1 Cl2 109.20(5)
N2 P1 Cl2 107.98(5)
Cl1 P1 Cl2 101.32(2)
N3 P2 N2 119.12(6)
N3 P2 Cl4 108.31(4)
N2 P2 Cl4 107.93(5)
N3 P2 Cl3 111.07(4)
N2 P2 Cl3 107.45(5)
Cl4 P2 Cl3 101.487(19)
N4 P3 N1 107.76(5)
N4 P3 N3 115.69(6)
N1 P3 N3 114.83(6)
N4 P3 Cl5 106.73(4)
N1 P3 Cl5 106.78(5)
N3 P3 Cl5 104.34(4)
P1 N1 P3 121.89(7)
P1 N2 P2 118.55(7)
P2 N3 P3 120.16(7)
C1 N4 P3 123.48(8)
C5 N5 C1 123.83(10)
C5 N5 H1 118.7
C1 N5 H1 117.4
N4 C1 N5 115.82(10)
N4 C1 C2 128.01(10)
N5 C1 C2 116.17(10)
C3 C2 C1 120.46(11)
C3 C2 H2A 119.8
C1 C2 H2A 119.8
C2 C3 C4 120.82(11)
C2 C3 H3A 119.6
C4 C3 H3A 119.6
C5 C4 C3 118.04(12)
C5 C4 H4A 121.0
C3 C4 H4A 121.0
N5 C5 C4 120.68(11)
N5 C5 H5A 119.7
C4 C5 H5A 119.7

loop_
_geom_bond_atom_site_label_1
_geom_bond_atom_site_label_2
_geom_bond_distance
Cl1 P1 1.9987(4)
Cl2 P1 2.0011(5)
Cl3 P2 2.0146(4)
Cl4 P2 1.9912(5)
Cl5 P3 2.0548(4)
P1 N1 1.5719(11)
P1 N2 1.5834(11)
P2 N3 1.5705(11)
P2 N2 1.5858(11)
P3 N4 1.5967(10)
P3 N1 1.6031(11)
P3 N3 1.6111(11)
N4 C1 1.3456(15)
N5 C5 1.3558(16)
N5 C1 1.3589(14)
N5 H1 0.8354
C1 C2 1.4209(15)
C2 C3 1.3718(18)
C2 H2A 0.9300
C3 C4 1.3996(18)
C3 H3A 0.9300
C4 C5 1.3652(17)
C4 H4A 0.9300
C5 H5A 0.9300

loop_
_geom_hbond_atom_site_label_D
_geom_hbond_atom_site_label_H
_geom_hbond_atom_site_label_A
_geom_hbond_site_symmetry_A
_geom_hbond_distance_DH
_geom_hbond_distance_HA
_geom_hbond_distance_DA
_geom_hbond_angle_DHA
_geom_hbond_publ_flag
N5 H1 N4 3_756 0.84 2.16 2.9949(14) 177 yes
C2 H2A N3 . 0.93 2.55 3.1538(19) 123 yes
C5 H5A N1 3_756 0.93 2.50 3.2220(16) 135 yes

loop_
_geom_torsion_atom_site_label_1
_geom_torsion_atom_site_label_2
_geom_torsion_atom_site_label_3
_geom_torsion_atom_site_label_4
_geom_torsion
N2 P1 N1 P3 5.48(12)
Cl1 P1 N1 P3 130.57(7)
Cl2 P1 N1 P3 -119.97(7)
N4 P3 N1 P1 -144.81(8)
N3 P3 N1 P1 -14.28(11)
Cl5 P3 N1 P1 100.84(8)
N1 P1 N2 P2 -6.08(12)
Cl1 P1 N2 P2 -131.06(7)
Cl2 P1 N2 P2 119.94(7)
N3 P2 N2 P1 16.53(12)
Cl4 P2 N2 P1 140.46(7)
Cl3 P2 N2 P1 -110.81(8)
N2 P2 N3 P3 -26.66(11)
Cl4 P2 N3 P3 -150.41(6)
Cl3 P2 N3 P3 98.96(7)
N4 P3 N3 P2 151.37(7)
N1 P3 N3 P2 24.81(10)
Cl5 P3 N3 P2 -91.71(7)
N1 P3 N4 C1 178.60(10)
N3 P3 N4 C1 48.55(12)
Cl5 P3 N4 C1 -67.03(10)
P3 N4 C1 N5 175.77(9)
P3 N4 C1 C2 -5.33(18)
C5 N5 C1 N4 178.77(12)
C5 N5 C1 C2 -0.27(18)
N4 C1 C2 C3 -178.84(13)
N5 C1 C2 C3 0.06(18)
C1 C2 C3 C4 0.3(2)
C2 C3 C4 C5 -0.4(2)
C1 N5 C5 C4 0.1(2)
C3 C4 C5 N5 0.2(2)

loop_
_cod_related_entry_id
_cod_related_entry_database
_cod_related_entry_code
1 ChemSpider 30657414
